data_4334212
loop_
_publ_author_name
'Xiao-Yan Chen'
'George S. Goff'
'Brian L. Scott'
'Michael T. Janicke'
'Wolfgang Runde'

_publ_section_title
;
 Solid-State and Solution-State Coordination Chemistry of Lanthanide(III)
 Complexes with (Pyrazol-1-yl)acetic Acid
;
_journal_name_full 'Inorganic Chemistry'
_journal_page_first 3217
_journal_page_last 3224
_journal_paper_doi 10.1021/ic302696m
_journal_volume 52
_journal_year 2013
_chemical_formula_sum 'C15 H23 La N6 O10'
_chemical_formula_weight 586.30
_chemical_name_systematic
; 
 ? 
;
_space_group_IT_number 14
_symmetry_cell_setting monoclinic
_symmetry_space_group_name_Hall '-P 2yn'
_symmetry_space_group_name_H-M 'P 1 21/n 1'
_atom_sites_solution_hydrogens geom
_atom_sites_solution_primary direct
_atom_sites_solution_secondary difmap
_audit_creation_method SHELXL-97
_cell_angle_alpha 90.00
_cell_angle_beta 117.664(1)
_cell_angle_gamma 90.00
_cell_formula_units_Z 4
_cell_length_a 8.9380(6)
_cell_length_b 29.4106(18)
_cell_length_c 9.3713(6)
_cell_measurement_temperature 120(1)
_cell_volume 2181.8(2)
_computing_cell_refinement 'SAINT+, v. 7.66a (Bruker AXS, 2009)'
_computing_data_collection 'APEX II, v. 7.0 (Bruker AXS, 2009)'
_computing_data_reduction 'SAINT+, v. 7.66a (Bruker AXS, 2009)'
_computing_molecular_graphics 'SHELXTL, v. 6.14, (Bruker AXS, 2000)'
_computing_publication_material 'SHELXTL, v. 6.14, (Bruker AXS, 2000)'
_computing_structure_refinement 'SHELXL-97 (Sheldrick, 1997)'
_computing_structure_solution 'SHELXS-97 (Sheldrick, 1990)'
_diffrn_ambient_temperature 120(1)
_diffrn_measured_fraction_theta_full 0.999
_diffrn_measured_fraction_theta_max 0.955
_diffrn_measurement_device_type 'Bruker D8 with APEXII CCD'
_diffrn_measurement_method '\w scans'
_diffrn_radiation_monochromator graphite
_diffrn_radiation_source 'fine-focus sealed tube'
_diffrn_radiation_type MoK\a
_diffrn_radiation_wavelength 0.71073
_diffrn_reflns_av_R_equivalents 0.0331
_diffrn_reflns_av_sigmaI/netI 0.0278
_diffrn_reflns_limit_h_max 11
_diffrn_reflns_limit_h_min -11
_diffrn_reflns_limit_k_max 38
_diffrn_reflns_limit_k_min -39
_diffrn_reflns_limit_l_max 12
_diffrn_reflns_limit_l_min -12
_diffrn_reflns_number 24545
_diffrn_reflns_theta_full 25.00
_diffrn_reflns_theta_max 28.35
_diffrn_reflns_theta_min 2.55
_diffrn_standards_decay_% 0
_diffrn_standards_interval_count 0
_diffrn_standards_interval_time 0
_diffrn_standards_number 0
_exptl_absorpt_coefficient_mu 2.022
_exptl_absorpt_correction_T_max 0.8550
_exptl_absorpt_correction_T_min 0.7123
_exptl_absorpt_correction_type multi-scan
_exptl_absorpt_process_details 'SADABS v. 1 (Sheldrick, 2008)'
_exptl_crystal_density_diffrn 1.785
_exptl_crystal_F_000 1168
_exptl_crystal_size_max 0.18
_exptl_crystal_size_mid 0.10
_exptl_crystal_size_min 0.08
_refine_diff_density_max 0.830
_refine_diff_density_min -0.701
_refine_diff_density_rms 0.098
_refine_ls_extinction_method none
_refine_ls_goodness_of_fit_ref 1.303
_refine_ls_hydrogen_treatment mixed
_refine_ls_matrix_type full
_refine_ls_number_parameters 301
_refine_ls_number_reflns 5209
_refine_ls_number_restraints 2
_refine_ls_restrained_S_all 1.307
_refine_ls_R_factor_all 0.0336
_refine_ls_R_factor_gt 0.0270
_refine_ls_shift/su_max 0.000
_refine_ls_shift/su_mean 0.000
_refine_ls_structure_factor_coef Fsqd
_refine_ls_weighting_details 'calc w=1/[\s^2^(Fo^2^)+(0.0291P)^2^+0.0000P] where P=(Fo^2^+2Fc^2^)/3'
_refine_ls_weighting_scheme calc
_refine_ls_wR_factor_gt 0.0645
_refine_ls_wR_factor_ref 0.0685
_reflns_number_gt 4554
_reflns_number_total 5209
_reflns_threshold_expression >2sigma(I)
_cod_data_source_file ic302696m_si_001_1.cif
_cod_data_source_block apx1552
_cod_original_sg_symbol_H-M 'P 21/n'
_cod_database_code 4334212

loop_
_symmetry_equiv_pos_as_xyz
'x, y, z'
'-x+1/2, y+1/2, -z+1/2'
'-x, -y, -z'
'x-1/2, -y-1/2, z-1/2'

loop_
_atom_site_label
_atom_site_type_symbol
_atom_site_fract_x
_atom_site_fract_y
_atom_site_fract_z
_atom_site_U_iso_or_equiv
_atom_site_adp_type
_atom_site_occupancy
_atom_site_symmetry_multiplicity
_atom_site_calc_flag
_atom_site_refinement_flags
La1 La 0.259704(16) 0.003256(5) 0.015258(16) 0.00912(6) Uani 1 1 d .
N1 N 0.4926(3) 0.16902(7) 0.0203(3) 0.0154(5) Uani 1 1 d .
N2 N 0.5383(3) 0.18862(8) 0.1650(3) 0.0217(5) Uani 1 1 d .
N3 N 0.3477(3) 0.10749(7) 0.4798(3) 0.0135(5) Uani 1 1 d .
N4 N 0.2575(3) 0.10024(8) 0.5601(3) 0.0180(5) Uani 1 1 d .
N5 N 0.1235(3) -0.15873(7) 0.1401(3) 0.0184(5) Uani 1 1 d .
N6 N 0.2483(3) -0.17709(8) 0.2741(3) 0.0243(6) Uani 1 1 d .
O1 O 0.5207(2) 0.04610(6) 0.0070(2) 0.0136(4) Uani 1 1 d .
O2 O 0.3450(2) 0.09007(6) 0.0484(2) 0.0147(4) Uani 1 1 d .
O3 O 0.2422(2) 0.03772(6) 0.2566(2) 0.0168(4) Uani 1 1 d .
O4 O 0.5032(2) 0.01953(6) 0.3139(2) 0.0145(4) Uani 1 1 d .
O5 O 0.0228(2) -0.03958(6) 0.0818(2) 0.0129(4) Uani 1 1 d .
O6 O 0.2665(2) -0.07395(6) 0.1543(2) 0.0121(4) Uani 1 1 d .
O7 O 0.0777(2) -0.05330(6) -0.2053(2) 0.0136(4) Uani 1 1 d D
O8 O 0.1728(3) 0.03544(7) -0.2692(2) 0.0173(4) Uani 1 1 d .
O9 O 0.7554(2) 0.14331(7) 0.4501(3) 0.0256(5) Uani 1 1 d .
O10 O 0.8448(2) 0.05412(6) 0.4604(2) 0.0170(4) Uani 1 1 d .
C1 C 0.4685(3) 0.08526(8) 0.0231(3) 0.0119(5) Uani 1 1 d .
C2 C 0.5650(4) 0.12606(8) 0.0094(3) 0.0172(6) Uani 1 1 d .
H2A H 0.6807 0.1245 0.0944 0.021 Uiso 1 1 calc R
H2B H 0.5675 0.1246 -0.0929 0.021 Uiso 1 1 calc R
C3 C 0.4522(4) 0.22728(10) 0.1307(4) 0.0290(7) Uani 1 1 d .
H3 H 0.4581 0.2481 0.2079 0.035 Uiso 1 1 calc R
C4 C 0.3520(4) 0.23300(10) -0.0341(4) 0.0335(8) Uani 1 1 d .
H4 H 0.2810 0.2573 -0.0868 0.040 Uiso 1 1 calc R
C5 C 0.3815(4) 0.19486(10) -0.1015(4) 0.0265(7) Uani 1 1 d .
H5 H 0.3337 0.1881 -0.2108 0.032 Uiso 1 1 calc R
C6 C 0.3990(3) 0.04177(9) 0.3427(3) 0.0134(5) Uani 1 1 d .
C7 C 0.4686(3) 0.07406(9) 0.4844(3) 0.0165(6) Uani 1 1 d .
H7A H 0.5076 0.0565 0.5829 0.020 Uiso 1 1 calc R
H7B H 0.5655 0.0898 0.4874 0.020 Uiso 1 1 calc R
C8 C 0.3040(4) 0.14594(10) 0.3945(3) 0.0216(6) Uani 1 1 d .
H8 H 0.3499 0.1574 0.3308 0.026 Uiso 1 1 calc R
C9 C 0.1766(4) 0.16557(10) 0.4193(3) 0.0228(6) Uani 1 1 d .
H9 H 0.1201 0.1928 0.3773 0.027 Uiso 1 1 calc R
C10 C 0.1525(4) 0.13554(10) 0.5205(3) 0.0205(6) Uani 1 1 d .
H10 H 0.0725 0.1395 0.5566 0.025 Uiso 1 1 calc R
C11 C 0.1160(3) -0.07457(8) 0.1269(3) 0.0115(5) Uani 1 1 d .
C12 C 0.0360(3) -0.11813(9) 0.1458(4) 0.0186(6) Uani 1 1 d .
H12A H 0.0331 -0.1172 0.2480 0.022 Uiso 1 1 calc R
H12B H -0.0797 -0.1196 0.0609 0.022 Uiso 1 1 calc R
C13 C 0.1050(4) -0.18078(10) 0.0066(4) 0.0266(7) Uani 1 1 d .
H13 H 0.0278 -0.1737 -0.0990 0.032 Uiso 1 1 calc R
C14 C 0.2191(4) -0.21516(10) 0.0541(4) 0.0275(7) Uani 1 1 d .
H14 H 0.2363 -0.2363 -0.0106 0.033 Uiso 1 1 calc R
C15 C 0.3050(4) -0.21170(10) 0.2218(4) 0.0274(7) Uani 1 1 d .
H15 H 0.3912 -0.2312 0.2885 0.033 Uiso 1 1 calc R
H1A H 0.210(6) 0.0500(16) -0.308(6) 0.080 Uiso 1 1 d .
H1B H 0.068(6) 0.0381(15) -0.337(6) 0.080 Uiso 1 1 d .
H1C H 0.101(5) -0.0543(14) -0.304(4) 0.080 Uiso 1 1 d D
H1D H -0.049(2) -0.0553(14) -0.248(5) 0.080 Uiso 1 1 d D

loop_
_atom_site_aniso_label
_atom_site_aniso_U_11
_atom_site_aniso_U_22
_atom_site_aniso_U_33
_atom_site_aniso_U_23
_atom_site_aniso_U_13
_atom_site_aniso_U_12
La1 0.00705(8) 0.00938(9) 0.01091(8) -0.00057(5) 0.00415(6) -0.00001(5)
N1 0.0172(12) 0.0097(11) 0.0197(13) -0.0011(8) 0.0089(10) 0.0002(8)
N2 0.0270(13) 0.0182(13) 0.0167(12) -0.0031(9) 0.0075(11) 0.0036(10)
N3 0.0148(11) 0.0128(11) 0.0144(11) -0.0018(8) 0.0079(9) -0.0022(9)
N4 0.0170(12) 0.0210(13) 0.0212(12) -0.0006(10) 0.0133(10) -0.0034(9)
N5 0.0148(12) 0.0120(12) 0.0263(13) 0.0032(9) 0.0078(10) -0.0011(9)
N6 0.0246(13) 0.0221(13) 0.0278(14) 0.0082(11) 0.0137(12) 0.0078(10)
O1 0.0124(9) 0.0107(9) 0.0193(10) 0.0001(7) 0.0087(8) 0.0010(7)
O2 0.0103(9) 0.0124(9) 0.0234(10) -0.0018(7) 0.0095(8) -0.0004(7)
O3 0.0086(9) 0.0259(11) 0.0159(10) -0.0067(8) 0.0058(8) -0.0030(8)
O4 0.0116(9) 0.0156(10) 0.0152(9) -0.0013(7) 0.0054(8) 0.0015(7)
O5 0.0110(9) 0.0121(9) 0.0162(10) 0.0014(7) 0.0068(7) 0.0017(7)
O6 0.0088(9) 0.0133(9) 0.0139(9) 0.0005(7) 0.0050(7) 0.0016(7)
O7 0.0091(9) 0.0175(10) 0.0139(9) -0.0027(7) 0.0052(8) -0.0026(7)
O8 0.0140(10) 0.0211(11) 0.0158(10) 0.0044(8) 0.0060(8) -0.0010(8)
O9 0.0228(11) 0.0219(11) 0.0305(12) -0.0007(9) 0.0109(10) 0.0024(8)
O10 0.0124(9) 0.0229(11) 0.0166(10) -0.0024(8) 0.0075(8) -0.0004(8)
C1 0.0116(12) 0.0117(13) 0.0098(12) 0.0005(9) 0.0027(10) 0.0012(10)
C2 0.0179(14) 0.0113(13) 0.0275(16) -0.0016(11) 0.0148(12) -0.0007(10)
C3 0.0259(16) 0.0195(16) 0.0351(18) -0.0113(13) 0.0086(14) 0.0046(12)
C4 0.0260(17) 0.0158(16) 0.039(2) -0.0008(13) -0.0016(15) 0.0071(12)
C5 0.0271(16) 0.0202(16) 0.0194(15) 0.0018(12) 0.0000(13) 0.0013(12)
C6 0.0154(13) 0.0131(13) 0.0117(13) 0.0002(10) 0.0063(11) -0.0016(10)
C7 0.0105(13) 0.0198(15) 0.0177(14) -0.0036(11) 0.0052(11) 0.0005(10)
C8 0.0280(16) 0.0197(15) 0.0223(15) 0.0040(11) 0.0161(13) -0.0007(12)
C9 0.0268(16) 0.0188(15) 0.0201(15) -0.0004(11) 0.0084(13) 0.0048(12)
C10 0.0183(14) 0.0213(15) 0.0241(16) -0.0060(12) 0.0116(13) -0.0027(11)
C11 0.0131(13) 0.0118(12) 0.0095(12) 0.0003(9) 0.0050(10) 0.0003(10)
C12 0.0132(13) 0.0139(14) 0.0318(16) 0.0049(11) 0.0131(13) 0.0028(10)
C13 0.0263(17) 0.0248(17) 0.0209(16) -0.0013(12) 0.0043(13) -0.0017(13)
C14 0.0350(18) 0.0155(15) 0.0374(18) -0.0033(13) 0.0213(16) 0.0000(13)
C15 0.0290(17) 0.0200(16) 0.0383(19) 0.0097(13) 0.0198(15) 0.0086(13)

loop_
_atom_type_symbol
_atom_type_description
_atom_type_scat_dispersion_real
_atom_type_scat_dispersion_imag
_atom_type_scat_source
C C 0.0033 0.0016 'International Tables Vol C Tables 4.2.6.8 and 6.1.1.4'
H H 0.0000 0.0000 'International Tables Vol C Tables 4.2.6.8 and 6.1.1.4'
N N 0.0061 0.0033 'International Tables Vol C Tables 4.2.6.8 and 6.1.1.4'
O O 0.0106 0.0060 'International Tables Vol C Tables 4.2.6.8 and 6.1.1.4'
La La -0.2871 2.4523 'International Tables Vol C Tables 4.2.6.8 and 6.1.1.4'

loop_
_geom_angle_atom_site_label_1
_geom_angle_atom_site_label_2
_geom_angle_atom_site_label_3
_geom_angle
_geom_angle_site_symmetry_1
_geom_angle_site_symmetry_3
O5 La1 O1 155.57(6) 3 3_655
O5 La1 O3 71.59(6) 3 .
O1 La1 O3 132.21(6) 3_655 .
O5 La1 O7 80.08(6) 3 .
O1 La1 O7 77.70(6) 3_655 .
O3 La1 O7 134.15(6) . .
O5 La1 O8 72.45(6) 3 .
O1 La1 O8 89.90(6) 3_655 .
O3 La1 O8 131.04(6) . .
O7 La1 O8 68.39(6) . .
O5 La1 O6 109.90(5) 3 .
O1 La1 O6 72.66(5) 3_655 .
O3 La1 O6 84.22(6) . .
O7 La1 O6 72.32(5) . .
O8 La1 O6 139.58(6) . .
O5 La1 O2 79.45(5) 3 .
O1 La1 O2 111.84(5) 3_655 .
O3 La1 O2 69.19(6) . .
O7 La1 O2 139.73(6) . .
O8 La1 O2 72.50(6) . .
O6 La1 O2 147.72(5) . .
O5 La1 O4 119.98(6) 3 .
O1 La1 O4 84.45(5) 3_655 .
O3 La1 O4 49.84(5) . .
O7 La1 O4 149.82(6) . .
O8 La1 O4 136.30(6) . .
O6 La1 O4 79.26(5) . .
O2 La1 O4 69.73(6) . .
O5 La1 O1 122.36(6) 3 .
O1 La1 O1 63.15(7) 3_655 .
O3 La1 O1 104.55(5) . .
O7 La1 O1 121.08(5) . .
O8 La1 O1 69.34(6) . .
O6 La1 O1 127.24(5) . .
O2 La1 O1 48.87(5) . .
O4 La1 O1 69.52(5) . .
O5 La1 O5 61.74(6) 3 .
O1 La1 O5 117.46(6) 3_655 .
O3 La1 O5 67.24(5) . .
O7 La1 O5 67.74(5) . .
O8 La1 O5 120.21(6) . .
O6 La1 O5 48.24(5) . .
O2 La1 O5 128.45(5) . .
O4 La1 O5 100.46(5) . .
O1 La1 O5 169.97(5) . .
O5 La1 C6 94.70(6) 3 .
O1 La1 C6 109.72(6) 3_655 .
O3 La1 C6 25.10(6) . .
O7 La1 C6 153.11(6) . .
O8 La1 C6 135.37(7) . .
O6 La1 C6 85.05(6) . .
O2 La1 C6 63.07(6) . .
O4 La1 C6 25.39(6) . .
O1 La1 C6 84.09(6) . .
O5 La1 C6 86.46(6) . .
O5 La1 C1 100.14(6) 3 .
O1 La1 C1 88.05(6) 3_655 .
O3 La1 C1 87.29(6) . .
O7 La1 C1 133.61(6) . .
O8 La1 C1 67.68(6) . .
O6 La1 C1 144.18(6) . .
O2 La1 C1 24.02(6) . .
O4 La1 C1 68.84(6) . .
O1 La1 C1 24.91(6) . .
O5 La1 C1 151.95(6) . .
C6 La1 C1 73.21(7) . .
C5 N1 N2 111.8(2) . .
C5 N1 C2 127.7(2) . .
N2 N1 C2 120.5(2) . .
C3 N2 N1 104.6(2) . .
C8 N3 N4 112.6(2) . .
C8 N3 C7 126.9(2) . .
N4 N3 C7 120.5(2) . .
C10 N4 N3 104.3(2) . .
N6 N5 C13 111.4(2) . .
N6 N5 C12 121.8(2) . .
C13 N5 C12 126.7(2) . .
C15 N6 N5 104.8(2) . .
C1 O1 La1 150.23(16) . 3_655
C1 O1 La1 92.85(15) . .
La1 O1 La1 116.85(7) 3_655 .
C1 O2 La1 95.82(15) . .
C6 O3 La1 95.60(15) . .
C6 O4 La1 89.66(15) . .
C11 O5 La1 150.20(16) . 3
C11 O5 La1 89.53(14) . .
La1 O5 La1 118.25(6) 3 .
C11 O6 La1 97.90(15) . .
O2 C1 O1 122.1(2) . .
O2 C1 C2 121.2(2) . .
O1 C1 C2 116.7(2) . .
O2 C1 La1 60.16(13) . .
O1 C1 La1 62.23(13) . .
C2 C1 La1 174.45(18) . .
N1 C2 C1 113.2(2) . .
N2 C3 C4 112.0(3) . .
C5 C4 C3 104.5(3) . .
N1 C5 C4 107.1(3) . .
O3 C6 O4 121.7(2) . .
O3 C6 C7 120.3(2) . .
O4 C6 C7 118.0(2) . .
O3 C6 La1 59.31(13) . .
O4 C6 La1 64.95(13) . .
C7 C6 La1 163.31(18) . .
N3 C7 C6 113.8(2) . .
N3 C8 C9 106.6(2) . .
C10 C9 C8 104.5(3) . .
N4 C10 C9 112.0(3) . .
O6 C11 O5 122.4(2) . .
O6 C11 C12 120.7(2) . .
O5 C11 C12 116.9(2) . .
O6 C11 La1 58.12(13) . .
O5 C11 La1 65.83(13) . .
C12 C11 La1 166.89(18) . .
N5 C12 C11 113.7(2) . .
C14 C13 N5 107.7(3) . .
C13 C14 C15 104.6(3) . .
N6 C15 C14 111.5(3) . .

loop_
_geom_bond_atom_site_label_1
_geom_bond_atom_site_label_2
_geom_bond_distance
_geom_bond_site_symmetry_2
La1 O5 2.4924(17) 3
La1 O1 2.5264(17) 3_655
La1 O3 2.5487(18) .
La1 O7 2.5619(17) .
La1 O8 2.5851(19) .
La1 O6 2.6048(17) .
La1 O2 2.6414(17) .
La1 O4 2.6723(18) .
La1 O1 2.6840(17) .
La1 O5 2.7720(17) .
La1 C6 2.950(3) .
La1 C1 3.030(3) .
N1 C5 1.347(3) .
N1 N2 1.350(3) .
N1 C2 1.445(3) .
N2 C3 1.326(3) .
N3 C8 1.335(3) .
N3 N4 1.351(3) .
N3 C7 1.447(3) .
N4 C10 1.331(3) .
N5 N6 1.346(3) .
N5 C13 1.350(4) .
N5 C12 1.442(3) .
N6 C15 1.328(4) .
O1 C1 1.278(3) .
O1 La1 2.5263(17) 3_655
O2 C1 1.240(3) .
O3 C6 1.257(3) .
O4 C6 1.265(3) .
O5 C11 1.267(3) .
O5 La1 2.4925(17) 3
O6 C11 1.247(3) .
C1 C2 1.518(4) .
C3 C4 1.390(4) .
C4 C5 1.372(4) .
C6 C7 1.512(3) .
C8 C9 1.389(4) .
C9 C10 1.384(4) .
C11 C12 1.517(3) .
C13 C14 1.356(4) .
C14 C15 1.396(4) .
